data_2227810
loop_
_publ_author_name
'Mangwala Kimpende, Peter'
'Van Meervelt, Luc'

_publ_section_title
;
 Redetermination of
 {5-[(7-chloroquinolinium-4-yl)amino]-2-hydroxybenzyl}diethylammonium
 dichloride dihydrate
;
_journal_coeditor_code LX2163
_journal_issue 9
_journal_name_full 'Acta Crystallographica Section E'
_journal_page_first o2353
_journal_page_last o2354
_journal_paper_doi 10.1107/S1600536810031806
_journal_volume 66
_journal_year 2010
_chemical_formula_iupac 'C20 H24 Cl N3 O 2+, 2Cl -, 2H2 O'
_chemical_formula_moiety 'C20 H24 Cl N3 O 2+, 2(Cl -), 2(H2 O)'
_chemical_formula_sum 'C20 H28 Cl3 N3 O3'
_chemical_formula_weight 464.80
_chemical_name_common 'Amodiaquine dihydrochloride dihydrate'
_chemical_name_systematic
;
{5-[(7-chloroquinolinium-4-yl)amino]-2-hydroxybenzyl}diethylammonium dichloride
dihydrate
;
_space_group_IT_number 14
_symmetry_cell_setting monoclinic
_symmetry_space_group_name_Hall '-P 2ybc'
_symmetry_space_group_name_H-M 'P 1 21/c 1'
_atom_sites_solution_hydrogens difmap
_atom_sites_solution_primary direct
_atom_sites_solution_secondary difmap
_audit_creation_method SHELXL-97
_cell_angle_alpha 90.00
_cell_angle_beta 92.7840(10)
_cell_angle_gamma 90.00
_cell_formula_units_Z 4
_cell_length_a 7.76220(10)
_cell_length_b 26.8709(4)
_cell_length_c 10.7085(2)
_cell_measurement_reflns_used 6662
_cell_measurement_temperature 100(2)
_cell_measurement_theta_max 70.468
_cell_measurement_theta_min 3.285
_cell_volume 2230.91(6)
_computing_cell_refinement 'SAINT (Bruker, 1997)'
_computing_data_collection 'SMART (Bruker, 1997)'
_computing_data_reduction 'SAINT (Bruker, 1997)'
_computing_molecular_graphics 'PLATON (Spek, 2009) and DIAMOND (Brandenburg, 2010)'
_computing_publication_material 'PLATON (Spek, 2009)'
_computing_structure_refinement 'SHELXL97 (Sheldrick, 2008)'
_computing_structure_solution 'SHELXS97 (Sheldrick, 2008)'
_diffrn_ambient_temperature 100(2)
_diffrn_detector_area_resol_mean 0.92
_diffrn_measured_fraction_theta_full 0.993
_diffrn_measured_fraction_theta_max 0.993
_diffrn_measurement_device_type 'Bruker SMART 6000 CCD'
_diffrn_measurement_method '\w and \f scans'
_diffrn_radiation_monochromator 'crossed G\"obel mirrors'
_diffrn_radiation_source 'fine-focus sealed tube'
_diffrn_radiation_type CuK\a
_diffrn_radiation_wavelength 1.54178
_diffrn_reflns_av_R_equivalents 0.0883
_diffrn_reflns_av_sigmaI/netI 0.0529
_diffrn_reflns_limit_h_max 9
_diffrn_reflns_limit_h_min -8
_diffrn_reflns_limit_k_max 31
_diffrn_reflns_limit_k_min -31
_diffrn_reflns_limit_l_max 12
_diffrn_reflns_limit_l_min -12
_diffrn_reflns_number 31612
_diffrn_reflns_theta_full 66.59
_diffrn_reflns_theta_max 66.59
_diffrn_reflns_theta_min 3.29
_exptl_absorpt_coefficient_mu 3.939
_exptl_absorpt_correction_T_max 0.623
_exptl_absorpt_correction_T_min 0.312
_exptl_absorpt_correction_type multi-scan
_exptl_absorpt_process_details '(SADABS; Bruker, 1997)'
_exptl_crystal_colour colourless
_exptl_crystal_density_diffrn 1.384
_exptl_crystal_density_method 'not measured'
_exptl_crystal_description prism
_exptl_crystal_F_000 976
_exptl_crystal_size_max 0.56
_exptl_crystal_size_mid 0.14
_exptl_crystal_size_min 0.12
_refine_diff_density_max 0.404
_refine_diff_density_min -0.318
_refine_ls_extinction_method none
_refine_ls_goodness_of_fit_ref 1.103
_refine_ls_hydrogen_treatment mixed
_refine_ls_matrix_type full
_refine_ls_number_parameters 287
_refine_ls_number_reflns 3917
_refine_ls_number_restraints 0
_refine_ls_restrained_S_all 1.103
_refine_ls_R_factor_all 0.0403
_refine_ls_R_factor_gt 0.0381
_refine_ls_shift/su_max 0.001
_refine_ls_shift/su_mean 0.000
_refine_ls_structure_factor_coef Fsqd
_refine_ls_weighting_details 'calc w=1/[\s^2^(Fo^2^)+(0.0443P)^2^+1.0601P] where P=(Fo^2^+2Fc^2^)/3'
_refine_ls_weighting_scheme calc
_refine_ls_wR_factor_gt 0.0983
_refine_ls_wR_factor_ref 0.1004
_reflns_number_gt 3699
_reflns_number_total 3917
_reflns_threshold_expression I>2\s(I)
_cod_data_source_file lx2163.cif
_cod_data_source_block I
_cod_original_sg_symbol_H-M 'P 21/c'
_cod_database_code 2227810
_cod_database_fobs_code 2227810

loop_
_symmetry_equiv_pos_as_xyz
'x, y, z'
'-x, y+1/2, -z+1/2'
'-x, -y, -z'
'x, -y+1/2, z+1/2'

loop_
_atom_site_type_symbol
_atom_site_label
_atom_site_fract_x
_atom_site_fract_y
_atom_site_fract_z
_atom_site_U_iso_or_equiv
_atom_site_adp_type
_atom_site_calc_flag
_atom_site_refinement_flags
_atom_site_occupancy
_atom_site_disorder_assembly
_atom_site_disorder_group
C C1 -0.2951(2) 0.51757(6) 0.06525(16) 0.0118(3) Uani d . 1 . .
C C2 -0.2063(2) 0.52058(6) -0.04673(16) 0.0131(4) Uani d . 1 . .
H H2 -0.1539 0.4915 -0.0782 0.016 Uiso calc R 1 . .
C C3 -0.1939(2) 0.56445(7) -0.11087(16) 0.0140(4) Uani d . 1 . .
H H3 -0.1362 0.5658 -0.1870 0.017 Uiso calc R 1 . .
C C4 -0.2681(2) 0.60736(7) -0.06187(17) 0.0147(4) Uani d . 1 . .
C C5 -0.3573(2) 0.60667(6) 0.04469(17) 0.0141(4) Uani d . 1 . .
H H5 -0.4080 0.6362 0.0753 0.017 Uiso calc R 1 . .
C C6 -0.3724(2) 0.56123(6) 0.10810(16) 0.0118(3) Uani d . 1 . .
C C7 -0.4831(2) 0.51792(7) 0.27924(16) 0.0141(4) Uani d . 1 . .
H H7 -0.5498 0.5183 0.3513 0.017 Uiso calc R 1 . .
C C8 -0.4081(2) 0.47445(6) 0.24440(16) 0.0138(4) Uani d . 1 . .
H H8 -0.4226 0.4453 0.2928 0.017 Uiso calc R 1 . .
C C9 -0.3097(2) 0.47234(6) 0.13779(16) 0.0118(3) Uani d . 1 . .
C C10 -0.2219(2) 0.38571(6) 0.17370(16) 0.0127(4) Uani d . 1 . .
C C11 -0.1590(2) 0.38657(6) 0.29763(16) 0.0125(4) Uani d . 1 . .
H H11 -0.1216 0.4171 0.3343 0.015 Uiso calc R 1 . .
C C12 -0.1502(2) 0.34316(6) 0.36829(16) 0.0115(3) Uani d . 1 . .
C C13 -0.2084(2) 0.29835(6) 0.31382(17) 0.0121(3) Uani d . 1 . .
C C14 -0.2641(2) 0.29733(6) 0.18823(17) 0.0139(4) Uani d . 1 . .
H H14 -0.2977 0.2667 0.1501 0.017 Uiso calc R 1 . .
C C15 -0.2709(2) 0.34090(7) 0.11850(17) 0.0140(4) Uani d . 1 . .
H H15 -0.3091 0.3400 0.0329 0.017 Uiso calc R 1 . .
C C16 -0.0831(2) 0.34431(6) 0.50266(16) 0.0133(4) Uani d . 1 . .
H H16A -0.1354 0.3166 0.5485 0.016 Uiso calc R 1 . .
H H16B -0.1191 0.3759 0.5414 0.016 Uiso calc R 1 . .
C C17 0.1735(2) 0.34491(6) 0.65140(16) 0.0136(4) Uani d . 1 . .
H H17A 0.1177 0.3744 0.6876 0.016 Uiso calc R 1 . .
H H17B 0.2995 0.3509 0.6553 0.016 Uiso calc R 1 . .
C C18 0.1364(3) 0.29984(7) 0.73055(17) 0.0206(4) Uani d . 1 . .
H H18A 0.0146 0.2906 0.7179 0.031 Uiso calc R 1 . .
H H18B 0.1614 0.3077 0.8189 0.031 Uiso calc R 1 . .
H H18C 0.2090 0.2720 0.7061 0.031 Uiso calc R 1 . .
C C19 0.1800(2) 0.29476(7) 0.45331(16) 0.0145(4) Uani d . 1 . .
H H19A 0.1337 0.2938 0.3655 0.017 Uiso calc R 1 . .
H H19B 0.1390 0.2646 0.4960 0.017 Uiso calc R 1 . .
C C20 0.3754(3) 0.29404(8) 0.45504(19) 0.0242(4) Uani d . 1 . .
H H20A 0.4172 0.3254 0.4210 0.036 Uiso calc R 1 . .
H H20B 0.4137 0.2662 0.4040 0.036 Uiso calc R 1 . .
H H20C 0.4217 0.2900 0.5412 0.036 Uiso calc R 1 . .
N N1 -0.4650(2) 0.56009(6) 0.21445(14) 0.0137(3) Uani d . 1 . .
H H1N -0.514(3) 0.5883(9) 0.237(2) 0.016 Uiso d . 1 . .
N N2 -0.2317(2) 0.43058(5) 0.10177(14) 0.0126(3) Uani d . 1 . .
H H2N -0.190(3) 0.4290(8) 0.032(2) 0.015 Uiso d . 1 . .
N N3 0.1117(2) 0.33997(5) 0.51605(14) 0.0114(3) Uani d . 1 . .
H H3N 0.152(3) 0.3658(9) 0.482(2) 0.015(5) Uiso d . 1 . .
O O1 -0.20278(17) 0.25706(4) 0.38692(12) 0.0160(3) Uani d . 1 . .
H H1O -0.2483 0.2331 0.3472 0.024 Uiso calc R 1 . .
O O1W -0.0091(2) 0.02817(6) 0.17421(15) 0.0321(4) Uani d . 1 . .
H H1WA -0.080(4) 0.0063(12) 0.139(3) 0.038 Uiso d . 1 . .
H H1WB 0.063(4) 0.0345(11) 0.126(3) 0.038 Uiso d . 1 . .
O O2W -0.08987(19) 0.09265(5) 0.36517(13) 0.0201(3) Uani d . 1 . .
H H2WA -0.073(3) 0.0731(10) 0.307(3) 0.024 Uiso d . 1 . .
H H2WB -0.157(4) 0.1146(10) 0.337(2) 0.024 Uiso d . 1 . .
Cl Cl1 -0.24427(7) 0.663720(16) -0.13878(5) 0.02505(15) Uani d . 1 . .
Cl Cl2 -0.63123(6) 0.667531(14) 0.24913(4) 0.01525(13) Uani d . 1 . .
Cl Cl3 0.24523(6) 0.444735(15) 0.45660(4) 0.02012(14) Uani d . 1 . .

loop_
_atom_site_aniso_label
_atom_site_aniso_U_11
_atom_site_aniso_U_22
_atom_site_aniso_U_33
_atom_site_aniso_U_12
_atom_site_aniso_U_13
_atom_site_aniso_U_23
C1 0.0116(8) 0.0129(8) 0.0105(8) -0.0019(7) -0.0021(7) 0.0008(6)
C2 0.0133(8) 0.0126(8) 0.0134(8) -0.0003(7) 0.0005(7) -0.0025(6)
C3 0.0148(9) 0.0163(8) 0.0110(8) -0.0015(7) 0.0004(7) 0.0011(7)
C4 0.0153(9) 0.0129(8) 0.0156(8) -0.0009(7) -0.0013(7) 0.0041(7)
C5 0.0144(9) 0.0110(8) 0.0168(8) 0.0017(7) 0.0000(7) -0.0009(7)
C6 0.0100(8) 0.0141(8) 0.0110(8) -0.0001(6) -0.0012(7) -0.0003(6)
C7 0.0133(8) 0.0174(9) 0.0117(8) -0.0014(7) 0.0017(7) 0.0012(7)
C8 0.0144(8) 0.0135(8) 0.0135(8) -0.0013(7) 0.0002(7) 0.0023(6)
C9 0.0109(8) 0.0127(8) 0.0115(8) -0.0005(6) -0.0038(7) 0.0002(6)
C10 0.0128(8) 0.0119(8) 0.0134(8) 0.0025(7) 0.0013(7) 0.0018(6)
C11 0.0128(8) 0.0093(8) 0.0153(8) 0.0010(6) 0.0014(7) -0.0012(6)
C12 0.0104(8) 0.0134(8) 0.0108(8) 0.0020(6) 0.0024(7) 0.0006(6)
C13 0.0098(8) 0.0106(8) 0.0159(9) 0.0018(6) 0.0015(7) 0.0030(6)
C14 0.0154(9) 0.0106(8) 0.0154(9) -0.0005(6) -0.0014(7) -0.0011(6)
C15 0.0145(9) 0.0152(9) 0.0120(8) 0.0023(7) -0.0018(7) 0.0001(6)
C16 0.0127(9) 0.0154(8) 0.0119(8) 0.0008(7) 0.0014(7) -0.0010(6)
C17 0.0160(9) 0.0158(8) 0.0087(8) -0.0004(7) -0.0016(7) -0.0013(6)
C18 0.0265(10) 0.0228(10) 0.0123(8) -0.0023(8) -0.0021(8) 0.0032(7)
C19 0.0168(9) 0.0153(8) 0.0113(8) 0.0019(7) -0.0004(7) -0.0029(6)
C20 0.0173(10) 0.0341(11) 0.0210(10) 0.0059(8) -0.0007(8) -0.0101(8)
N1 0.0149(8) 0.0124(7) 0.0140(7) 0.0027(6) 0.0025(6) -0.0007(6)
N2 0.0169(8) 0.0113(7) 0.0098(7) 0.0003(6) 0.0021(6) 0.0013(5)
N3 0.0137(8) 0.0113(7) 0.0093(7) -0.0015(6) 0.0004(6) 0.0019(6)
O1 0.0223(7) 0.0093(6) 0.0163(6) -0.0028(5) -0.0011(5) 0.0030(5)
O1W 0.0378(9) 0.0334(9) 0.0259(8) -0.0084(7) 0.0113(7) -0.0119(7)
O2W 0.0264(8) 0.0181(7) 0.0161(6) 0.0032(6) 0.0033(6) 0.0022(5)
Cl1 0.0353(3) 0.0141(2) 0.0266(3) 0.00221(18) 0.0109(2) 0.00951(17)
Cl2 0.0173(2) 0.0126(2) 0.0157(2) 0.00398(15) -0.00045(17) -0.00229(14)
Cl3 0.0266(3) 0.0168(2) 0.0171(2) -0.00626(17) 0.00212(19) 0.00298(15)

loop_
_atom_type_symbol
_atom_type_description
_atom_type_scat_dispersion_real
_atom_type_scat_dispersion_imag
_atom_type_scat_source
C C 0.0181 0.0091 'International Tables Vol C Tables 4.2.6.8 and 6.1.1.4'
H H 0.0000 0.0000 'International Tables Vol C Tables 4.2.6.8 and 6.1.1.4'
N N 0.0311 0.0180 'International Tables Vol C Tables 4.2.6.8 and 6.1.1.4'
O O 0.0492 0.0322 'International Tables Vol C Tables 4.2.6.8 and 6.1.1.4'
Cl Cl 0.3639 0.7018 'International Tables Vol C Tables 4.2.6.8 and 6.1.1.4'

loop_
_geom_angle_atom_site_label_1
_geom_angle_atom_site_label_2
_geom_angle_atom_site_label_3
_geom_angle_site_symmetry_1
_geom_angle_site_symmetry_3
_geom_angle
_geom_angle_publ_flag
C6 C1 C2 . . 117.57(16) ?
C6 C1 C9 . . 118.64(16) ?
C2 C1 C9 . . 123.79(16) ?
C3 C2 C1 . . 121.54(16) ?
C3 C2 H2 . . 119.2 ?
C1 C2 H2 . . 119.2 ?
C2 C3 C4 . . 118.68(16) ?
C2 C3 H3 . . 120.7 ?
C4 C3 H3 . . 120.7 ?
C5 C4 C3 . . 122.46(16) ?
C5 C4 Cl1 . . 118.58(14) ?
C3 C4 Cl1 . . 118.96(14) ?
C4 C5 C6 . . 118.29(16) ?
C4 C5 H5 . . 120.9 ?
C6 C5 H5 . . 120.9 ?
N1 C6 C1 . . 120.02(16) ?
N1 C6 C5 . . 118.59(16) ?
C1 C6 C5 . . 121.40(16) ?
N1 C7 C8 . . 121.68(16) ?
N1 C7 H7 . . 119.2 ?
C8 C7 H7 . . 119.2 ?
C7 C8 C9 . . 120.83(16) ?
C7 C8 H8 . . 119.6 ?
C9 C8 H8 . . 119.6 ?
N2 C9 C8 . . 122.57(16) ?
N2 C9 C1 . . 119.97(16) ?
C8 C9 C1 . . 117.46(16) ?
C15 C10 C11 . . 119.80(16) ?
C15 C10 N2 . . 119.74(15) ?
C11 C10 N2 . . 120.43(15) ?
C12 C11 C10 . . 120.72(16) ?
C12 C11 H11 . . 119.6 ?
C10 C11 H11 . . 119.6 ?
C11 C12 C13 . . 119.18(16) ?
C11 C12 C16 . . 120.54(16) ?
C13 C12 C16 . . 120.26(15) ?
O1 C13 C14 . . 122.72(15) ?
O1 C13 C12 . . 117.46(16) ?
C14 C13 C12 . . 119.79(16) ?
C15 C14 C13 . . 120.30(16) ?
C15 C14 H14 . . 119.8 ?
C13 C14 H14 . . 119.8 ?
C10 C15 C14 . . 120.05(16) ?
C10 C15 H15 . . 120.0 ?
C14 C15 H15 . . 120.0 ?
C12 C16 N3 . . 112.69(14) ?
C12 C16 H16A . . 109.1 ?
N3 C16 H16A . . 109.1 ?
C12 C16 H16B . . 109.1 ?
N3 C16 H16B . . 109.1 ?
H16A C16 H16B . . 107.8 ?
N3 C17 C18 . . 114.01(14) ?
N3 C17 H17A . . 108.8 ?
C18 C17 H17A . . 108.8 ?
N3 C17 H17B . . 108.8 ?
C18 C17 H17B . . 108.8 ?
H17A C17 H17B . . 107.6 ?
C17 C18 H18A . . 109.5 ?
C17 C18 H18B . . 109.5 ?
H18A C18 H18B . . 109.5 ?
C17 C18 H18C . . 109.5 ?
H18A C18 H18C . . 109.5 ?
H18B C18 H18C . . 109.5 ?
N3 C19 C20 . . 112.36(15) ?
N3 C19 H19A . . 109.1 ?
C20 C19 H19A . . 109.1 ?
N3 C19 H19B . . 109.1 ?
C20 C19 H19B . . 109.1 ?
H19A C19 H19B . . 107.9 ?
C19 C20 H20A . . 109.5 ?
C19 C20 H20B . . 109.5 ?
H20A C20 H20B . . 109.5 ?
C19 C20 H20C . . 109.5 ?
H20A C20 H20C . . 109.5 ?
H20B C20 H20C . . 109.5 ?
C7 N1 C6 . . 121.31(15) ?
C7 N1 H1N . . 121.8(14) ?
C6 N1 H1N . . 116.8(14) ?
C9 N2 C10 . . 124.30(16) ?
C9 N2 H2N . . 120.2(15) ?
C10 N2 H2N . . 115.4(15) ?
C19 N3 C17 . . 113.52(13) ?
C19 N3 C16 . . 113.13(14) ?
C17 N3 C16 . . 110.65(14) ?
C19 N3 H3N . . 108.9(15) ?
C17 N3 H3N . . 103.8(15) ?
C16 N3 H3N . . 106.1(15) ?
C13 O1 H1O . . 109.5 ?
H1WA O1W H1WB . . 108(3) ?
H2WA O2W H2WB . . 107(2) ?

loop_
_geom_bond_atom_site_label_1
_geom_bond_atom_site_label_2
_geom_bond_site_symmetry_2
_geom_bond_distance
_geom_bond_publ_flag
C1 C6 . 1.405(2) ?
C1 C2 . 1.414(3) ?
C1 C9 . 1.450(2) ?
C2 C3 . 1.370(3) ?
C2 H2 . 0.9500 ?
C3 C4 . 1.402(3) ?
C3 H3 . 0.9500 ?
C4 C5 . 1.364(3) ?
C4 Cl1 . 1.7381(17) ?
C5 C6 . 1.405(2) ?
C5 H5 . 0.9500 ?
C6 N1 . 1.376(2) ?
C7 N1 . 1.340(2) ?
C7 C8 . 1.365(3) ?
C7 H7 . 0.9500 ?
C8 C9 . 1.405(3) ?
C8 H8 . 0.9500 ?
C9 N2 . 1.340(2) ?
C10 C15 . 1.386(3) ?
C10 C11 . 1.392(3) ?
C10 N2 . 1.431(2) ?
C11 C12 . 1.390(2) ?
C11 H11 . 0.9500 ?
C12 C13 . 1.403(2) ?
C12 C16 . 1.507(2) ?
C13 O1 . 1.357(2) ?
C13 C14 . 1.393(3) ?
C14 C15 . 1.388(3) ?
C14 H14 . 0.9500 ?
C15 H15 . 0.9500 ?
C16 N3 . 1.516(2) ?
C16 H16A . 0.9900 ?
C16 H16B . 0.9900 ?
C17 N3 . 1.510(2) ?
C17 C18 . 1.514(2) ?
C17 H17A . 0.9900 ?
C17 H17B . 0.9900 ?
C18 H18A . 0.9800 ?
C18 H18B . 0.9800 ?
C18 H18C . 0.9800 ?
C19 N3 . 1.497(2) ?
C19 C20 . 1.516(3) ?
C19 H19A . 0.9900 ?
C19 H19B . 0.9900 ?
C20 H20A . 0.9800 ?
C20 H20B . 0.9800 ?
C20 H20C . 0.9800 ?
N1 H1N . 0.89(2) ?
N2 H2N . 0.83(3) ?
N3 H3N . 0.85(3) ?
O1 H1O . 0.8400 ?
O1W H1WA . 0.88(3) ?
O1W H1WB . 0.80(3) ?
O2W H2WA . 0.83(3) ?
O2W H2WB . 0.84(3) ?

loop_
_geom_hbond_atom_site_label_D
_geom_hbond_atom_site_label_H
_geom_hbond_atom_site_label_A
_geom_hbond_site_symmetry_A
_geom_hbond_distance_DH
_geom_hbond_distance_HA
_geom_hbond_distance_DA
_geom_hbond_angle_DHA
_geom_hbond_publ_flag
N1 H1N Cl2 . 0.89(2) 2.32(2) 3.1913(16) 166.8(19) yes
N2 H2N O2W 4_554 0.83(2) 2.07(2) 2.880(2) 167(2) yes
N3 H3N Cl3 . 0.85(2) 2.26(2) 3.0771(14) 161(2) yes
O1 H1O Cl2 2_445 0.84 2.22 3.0640(12) 177 yes
O1W H1WA Cl3 2_545 0.88(3) 2.30(3) 3.1778(16) 175(3) yes
O1W H1WB Cl3 4_554 0.80(3) 2.42(3) 3.2100(16) 171(3) yes
O2W H2WA O1W . 0.83(3) 1.95(3) 2.775(2) 174(2) yes
O2W H2WB Cl2 2_445 0.83(3) 2.33(3) 3.1585(15) 173(3) yes

loop_
_geom_torsion_atom_site_label_1
_geom_torsion_atom_site_label_2
_geom_torsion_atom_site_label_3
_geom_torsion_atom_site_label_4
_geom_torsion_site_symmetry_1
_geom_torsion_site_symmetry_2
_geom_torsion_site_symmetry_3
_geom_torsion_site_symmetry_4
_geom_torsion
_geom_torsion_publ_flag
C6 C1 C2 C3 . . . . 0.7(3) ?
C9 C1 C2 C3 . . . . -178.97(16) ?
C1 C2 C3 C4 . . . . 1.5(3) ?
C2 C3 C4 C5 . . . . -2.5(3) ?
C2 C3 C4 Cl1 . . . . 177.02(14) ?
C3 C4 C5 C6 . . . . 1.1(3) ?
Cl1 C4 C5 C6 . . . . -178.43(13) ?
C2 C1 C6 N1 . . . . 178.00(16) ?
C9 C1 C6 N1 . . . . -2.3(2) ?
C2 C1 C6 C5 . . . . -2.1(3) ?
C9 C1 C6 C5 . . . . 177.54(16) ?
C4 C5 C6 N1 . . . . -178.85(16) ?
C4 C5 C6 C1 . . . . 1.3(3) ?
N1 C7 C8 C9 . . . . -0.6(3) ?
C7 C8 C9 N2 . . . . 178.87(17) ?
C7 C8 C9 C1 . . . . -1.6(3) ?
C6 C1 C9 N2 . . . . -177.47(16) ?
C2 C1 C9 N2 . . . . 2.2(3) ?
C6 C1 C9 C8 . . . . 2.9(2) ?
C2 C1 C9 C8 . . . . -177.40(17) ?
C15 C10 C11 C12 . . . . -2.3(3) ?
N2 C10 C11 C12 . . . . 179.55(16) ?
C10 C11 C12 C13 . . . . -1.0(3) ?
C10 C11 C12 C16 . . . . -179.61(16) ?
C11 C12 C13 O1 . . . . -177.99(16) ?
C16 C12 C13 O1 . . . . 0.6(2) ?
C11 C12 C13 C14 . . . . 3.8(3) ?
C16 C12 C13 C14 . . . . -177.60(16) ?
O1 C13 C14 C15 . . . . 178.55(16) ?
C12 C13 C14 C15 . . . . -3.4(3) ?
C11 C10 C15 C14 . . . . 2.8(3) ?
N2 C10 C15 C14 . . . . -179.04(17) ?
C13 C14 C15 C10 . . . . 0.1(3) ?
C11 C12 C16 N3 . . . . -85.8(2) ?
C13 C12 C16 N3 . . . . 95.62(19) ?
C8 C7 N1 C6 . . . . 1.3(3) ?
C1 C6 N1 C7 . . . . 0.2(3) ?
C5 C6 N1 C7 . . . . -179.66(16) ?
C8 C9 N2 C10 . . . . -7.7(3) ?
C1 C9 N2 C10 . . . . 172.72(15) ?
C15 C10 N2 C9 . . . . 129.05(19) ?
C11 C10 N2 C9 . . . . -52.8(3) ?
C20 C19 N3 C17 . . . . -59.3(2) ?
C20 C19 N3 C16 . . . . 173.55(15) ?
C18 C17 N3 C19 . . . . -55.1(2) ?
C18 C17 N3 C16 . . . . 73.33(19) ?
C12 C16 N3 C19 . . . . -55.29(19) ?
C12 C16 N3 C17 . . . . 176.05(14) ?

loop_
_cod_related_entry_id
_cod_related_entry_database
_cod_related_entry_code
1 ChemSpider 58201
